data_7154104
loop_
_publ_author_name
'Zhu, Yuequan'
'Zhang, Min'
'Yuan, Hongling'
'Gong, Yuefa'

_publ_section_title
;
 Synthesis of functionalized fulvenes: [3 + 2] annulation of ethyl
 \a-chlorocyclopropaneformates with 1,3-dicarbonyl compounds.
;
_journal_issue 44
_journal_name_full 'Organic &amp; biomolecular chemistry'
_journal_page_first 8828
_journal_page_last 8831
_journal_paper_doi 10.1039/c4ob01973c
_journal_volume 12
_journal_year 2014
_chemical_formula_sum 'C18 H18 O4'
_chemical_formula_weight 298.32
_chemical_name_systematic
; 
 ? 
;
_space_group_IT_number 15
_symmetry_cell_setting monoclinic
_symmetry_space_group_name_Hall '-C 2yc'
_symmetry_space_group_name_H-M 'C 1 2/c 1'
_atom_sites_solution_hydrogens geom
_atom_sites_solution_primary direct
_atom_sites_solution_secondary difmap
_audit_creation_method SHELXL-97
_cell_angle_alpha 90.00
_cell_angle_beta 121.936(4)
_cell_angle_gamma 90.00
_cell_formula_units_Z 8
_cell_length_a 29.664(9)
_cell_length_b 6.1441(19)
_cell_length_c 19.888(6)
_cell_measurement_reflns_used 3908
_cell_measurement_temperature 298(2)
_cell_measurement_theta_max 28.23
_cell_measurement_theta_min 2.41
_cell_volume 3076.1(16)
_computing_cell_refinement 'Bruker SAINT'
_computing_data_collection 'Bruker APEX2'
_computing_data_reduction 'Bruker SAINT'
_computing_molecular_graphics 'Bruker SHELXTL'
_computing_publication_material 'Bruker SHELXTL'
_computing_structure_refinement 'SHELXL-97 (Sheldrick, 1997)'
_computing_structure_solution 'SHELXS-97 (Sheldrick, 1990)'
_diffrn_ambient_temperature 298(2)
_diffrn_measured_fraction_theta_full 0.994
_diffrn_measured_fraction_theta_max 0.994
_diffrn_measurement_device_type 'Bruker APEX-II CCD'
_diffrn_measurement_method '\f and \w scans'
_diffrn_radiation_monochromator graphite
_diffrn_radiation_source 'fine-focus sealed tube'
_diffrn_radiation_type MoK\a
_diffrn_radiation_wavelength 0.71073
_diffrn_reflns_av_R_equivalents 0.1800
_diffrn_reflns_av_sigmaI/netI 0.1100
_diffrn_reflns_limit_h_max 41
_diffrn_reflns_limit_h_min -41
_diffrn_reflns_limit_k_max 8
_diffrn_reflns_limit_k_min -8
_diffrn_reflns_limit_l_max 27
_diffrn_reflns_limit_l_min -27
_diffrn_reflns_number 14342
_diffrn_reflns_theta_full 30.00
_diffrn_reflns_theta_max 30.00
_diffrn_reflns_theta_min 1.62
_diffrn_standards_number 0
_exptl_absorpt_coefficient_mu 0.091
_exptl_absorpt_correction_T_max 0.9910
_exptl_absorpt_correction_T_min 0.9821
_exptl_absorpt_correction_type none
_exptl_crystal_density_diffrn 1.288
_exptl_crystal_density_meas 0
_exptl_crystal_density_method 'not measured'
_exptl_crystal_F_000 1264
_exptl_crystal_size_max 0.20
_exptl_crystal_size_mid 0.10
_exptl_crystal_size_min 0.10
_refine_diff_density_max 0.246
_refine_diff_density_min -0.329
_refine_diff_density_rms 0.063
_refine_ls_extinction_coef 0.0027(7)
_refine_ls_extinction_expression Fc^*^=kFc[1+0.001xFc^2^\l^3^/sin(2\q)]^-1/4^
_refine_ls_extinction_method SHELXL
_refine_ls_goodness_of_fit_ref 1.003
_refine_ls_hydrogen_treatment mixed
_refine_ls_matrix_type full
_refine_ls_number_parameters 206
_refine_ls_number_reflns 4463
_refine_ls_number_restraints 1
_refine_ls_restrained_S_all 1.008
_refine_ls_R_factor_all 0.0817
_refine_ls_R_factor_gt 0.0537
_refine_ls_shift/su_max 0.000
_refine_ls_shift/su_mean 0.000
_refine_ls_structure_factor_coef Fsqd
_refine_ls_weighting_details 'calc w=1/[\s^2^(Fo^2^)+(0.0704P)^2^+0.0000P] where P=(Fo^2^+2Fc^2^)/3'
_refine_ls_weighting_scheme calc
_refine_ls_wR_factor_gt 0.1359
_refine_ls_wR_factor_ref 0.1530
_reflns_number_gt 2823
_reflns_number_total 4463
_reflns_threshold_expression >2sigma(I)
_cod_data_source_file c4ob01973c2.cif
_cod_data_source_block e:\131106d\work\mo_131106d_0m
_cod_depositor_comments
;
The following automatic conversions were performed:

'_symmetry_cell_setting' value 'Monoclinic' changed to 'monoclinic'
according to
/usr/data/users/saulius/crontab/automatic-downloads/rss-feeds/RSC/lib/dictionaries/cif_core.dic
dictionary named 'cif_core.dic' version 2.4.2 from 2011-04-26.

Automatic conversion script
Id: cif_fix_values 2827 2014-09-09 07:05:25Z andrius 

 Adding full bibliography for 7154104.cif.

2018-02-22
Z value and formula fixed to values more according to usual
chemical conventions.                 miguel
;
_cod_original_formula_sum 'C36 H36 O8'
_cod_original_formula_weight 596.65
_cod_original_formula_units_Z 4
_cod_original_sg_symbol_H-M C2/c
_cod_database_code 7154104

loop_
_symmetry_equiv_pos_as_xyz
'x, y, z'
'-x, y, -z+1/2'
'x+1/2, y+1/2, z'
'-x+1/2, y+1/2, -z+1/2'
'-x, -y, -z'
'x, -y, z-1/2'
'-x+1/2, -y+1/2, -z'
'x+1/2, -y+1/2, z-1/2'

loop_
_atom_site_label
_atom_site_type_symbol
_atom_site_fract_x
_atom_site_fract_y
_atom_site_fract_z
_atom_site_U_iso_or_equiv
_atom_site_adp_type
_atom_site_occupancy
_atom_site_symmetry_multiplicity
_atom_site_calc_flag
_atom_site_refinement_flags
C1 C 0.12353(5) 1.1096(2) 0.01429(8) 0.0409(3) Uani 1 1 d .
C2 C 0.09040(7) 1.2405(3) -0.05009(10) 0.0567(4) Uani 1 1 d .
H2A H 0.0823 1.3805 -0.0419 0.068 Uiso 1 1 calc R
C3 C 0.06943(8) 1.1645(4) -0.12605(12) 0.0796(6) Uani 1 1 d .
H3 H 0.0463 1.2513 -0.1690 0.095 Uiso 1 1 calc R
C4 C 0.08266(9) 0.9601(4) -0.13869(12) 0.0817(6) Uani 1 1 d .
H4 H 0.0690 0.9104 -0.1901 0.098 Uiso 1 1 calc R
C5 C 0.11584(8) 0.8305(3) -0.07570(11) 0.0682(5) Uani 1 1 d .
H5 H 0.1250 0.6933 -0.0845 0.082 Uiso 1 1 calc R
C6 C 0.13575(6) 0.9015(2) 0.00064(10) 0.0515(4) Uani 1 1 d .
H6 H 0.1574 0.8106 0.0432 0.062 Uiso 1 1 calc R
C7 C 0.14690(5) 1.2011(2) 0.09591(9) 0.0423(3) Uani 1 1 d .
C8 C 0.15097(5) 1.0600(2) 0.15829(8) 0.0373(3) Uani 1 1 d .
C9 C 0.18346(5) 1.0894(2) 0.24022(8) 0.0385(3) Uani 1 1 d .
C10 C 0.17231(5) 0.9158(2) 0.27809(8) 0.0385(3) Uani 1 1 d .
C11 C 0.13051(5) 0.7822(2) 0.21400(8) 0.0372(3) Uani 1 1 d .
C12 C 0.11919(5) 0.8717(2) 0.14396(8) 0.0379(3) Uani 1 1 d .
H12 H 0.0943 0.8175 0.0941 0.046 Uiso 1 1 calc R
C13 C 0.22490(6) 1.2634(2) 0.27811(10) 0.0543(4) Uani 1 1 d .
H13A H 0.2258 1.3456 0.2378 0.081 Uiso 1 1 calc R
H13B H 0.2590 1.1976 0.3126 0.081 Uiso 1 1 calc R
H13C H 0.2165 1.3584 0.3083 0.081 Uiso 1 1 calc R
C14 C 0.19739(5) 0.8802(3) 0.35900(8) 0.0469(3) Uani 1 1 d .
C15 C 0.23867(7) 1.0229(3) 0.42299(9) 0.0671(5) Uani 1 1 d .
H15A H 0.2432 0.9830 0.4729 0.101 Uiso 1 1 calc R
H15B H 0.2276 1.1721 0.4115 0.101 Uiso 1 1 calc R
H15C H 0.2717 1.0052 0.4257 0.101 Uiso 1 1 calc R
C16 C 0.10374(5) 0.5914(2) 0.21868(8) 0.0403(3) Uani 1 1 d .
C17 C 0.03865(6) 0.3190(2) 0.14789(9) 0.0497(4) Uani 1 1 d .
H17A H 0.0164 0.3479 0.1691 0.060 Uiso 1 1 calc R
H17B H 0.0643 0.2076 0.1801 0.060 Uiso 1 1 calc R
C18 C 0.00562(6) 0.2452(3) 0.06425(10) 0.0566(4) Uani 1 1 d .
H18A H -0.0185 0.3591 0.0326 0.085 Uiso 1 1 calc R
H18B H -0.0142 0.1183 0.0615 0.085 Uiso 1 1 calc R
H18C H 0.0282 0.2104 0.0447 0.085 Uiso 1 1 calc R
H2 H 0.1584(7) 0.628(3) 0.3494(11) 0.085 Uiso 1 1 d D
O1 O 0.16071(5) 1.39311(16) 0.10706(7) 0.0649(3) Uani 1 1 d .
O2 O 0.18708(5) 0.7118(2) 0.38892(7) 0.0645(3) Uani 1 1 d D
O3 O 0.11326(4) 0.49931(17) 0.28014(6) 0.0574(3) Uani 1 1 d .
O4 O 0.06582(4) 0.51617(16) 0.14851(6) 0.0481(3) Uani 1 1 d .

loop_
_atom_site_aniso_label
_atom_site_aniso_U_11
_atom_site_aniso_U_22
_atom_site_aniso_U_33
_atom_site_aniso_U_23
_atom_site_aniso_U_13
_atom_site_aniso_U_12
C1 0.0452(7) 0.0397(7) 0.0478(8) 0.0035(6) 0.0313(6) -0.0037(5)
C2 0.0683(9) 0.0550(9) 0.0525(9) 0.0117(7) 0.0359(8) 0.0020(7)
C3 0.0905(13) 0.0969(15) 0.0484(10) 0.0174(11) 0.0348(10) -0.0077(12)
C4 0.1083(15) 0.0984(15) 0.0576(11) -0.0195(11) 0.0570(12) -0.0381(13)
C5 0.0934(13) 0.0650(10) 0.0754(13) -0.0211(10) 0.0647(12) -0.0203(10)
C6 0.0575(8) 0.0490(8) 0.0611(10) -0.0009(7) 0.0403(8) -0.0013(6)
C7 0.0427(7) 0.0373(7) 0.0510(8) -0.0010(6) 0.0275(6) -0.0034(5)
C8 0.0343(6) 0.0373(6) 0.0393(7) -0.0012(5) 0.0187(5) -0.0025(5)
C9 0.0335(6) 0.0392(7) 0.0419(7) -0.0061(5) 0.0194(6) -0.0032(5)
C10 0.0354(6) 0.0435(7) 0.0350(7) -0.0050(5) 0.0174(5) -0.0013(5)
C11 0.0360(6) 0.0387(6) 0.0357(7) -0.0018(5) 0.0182(5) -0.0031(5)
C12 0.0366(6) 0.0380(6) 0.0360(7) -0.0033(5) 0.0171(5) -0.0047(5)
C13 0.0473(7) 0.0540(9) 0.0529(9) -0.0109(7) 0.0206(7) -0.0160(6)
C14 0.0420(7) 0.0585(8) 0.0373(7) -0.0036(6) 0.0191(6) -0.0021(6)
C15 0.0609(9) 0.0879(12) 0.0398(9) -0.0136(8) 0.0180(8) -0.0181(9)
C16 0.0425(6) 0.0425(7) 0.0379(7) -0.0018(5) 0.0227(6) -0.0042(5)
C17 0.0535(8) 0.0479(8) 0.0566(9) -0.0067(7) 0.0353(7) -0.0171(6)
C18 0.0531(8) 0.0570(9) 0.0587(10) -0.0125(7) 0.0289(8) -0.0185(7)
O1 0.0899(8) 0.0391(6) 0.0658(8) -0.0027(5) 0.0412(7) -0.0147(5)
O2 0.0673(7) 0.0785(8) 0.0368(6) 0.0035(5) 0.0200(6) -0.0153(6)
O3 0.0732(7) 0.0585(6) 0.0424(6) 0.0009(5) 0.0318(5) -0.0172(5)
O4 0.0510(5) 0.0476(6) 0.0420(5) -0.0028(4) 0.0220(5) -0.0174(4)

loop_
_atom_type_symbol
_atom_type_description
_atom_type_scat_dispersion_real
_atom_type_scat_dispersion_imag
_atom_type_scat_source
C C 0.0033 0.0016 'International Tables Vol C Tables 4.2.6.8 and 6.1.1.4'
H H 0.0000 0.0000 'International Tables Vol C Tables 4.2.6.8 and 6.1.1.4'
O O 0.0106 0.0060 'International Tables Vol C Tables 4.2.6.8 and 6.1.1.4'

loop_
_geom_angle_atom_site_label_1
_geom_angle_atom_site_label_2
_geom_angle_atom_site_label_3
_geom_angle
C2 C1 C6 118.85(14)
C2 C1 C7 118.63(13)
C6 C1 C7 122.45(13)
C3 C2 C1 120.35(17)
C3 C2 H2A 119.8
C1 C2 H2A 119.8
C2 C3 C4 120.17(19)
C2 C3 H3 119.9
C4 C3 H3 119.9
C5 C4 C3 120.04(18)
C5 C4 H4 120.0
C3 C4 H4 120.0
C4 C5 C6 120.44(18)
C4 C5 H5 119.8
C6 C5 H5 119.8
C5 C6 C1 120.10(16)
C5 C6 H6 119.9
C1 C6 H6 119.9
O1 C7 C8 122.99(13)
O1 C7 C1 118.35(12)
C8 C7 C1 118.65(11)
C9 C8 C12 108.28(11)
C9 C8 C7 127.41(11)
C12 C8 C7 124.22(12)
C8 C9 C10 107.82(10)
C8 C9 C13 123.73(12)
C10 C9 C13 128.27(12)
C14 C10 C9 126.32(12)
C14 C10 C11 127.31(12)
C9 C10 C11 106.35(11)
C12 C11 C16 123.06(12)
C12 C11 C10 107.40(11)
C16 C11 C10 129.53(12)
C11 C12 C8 110.13(12)
C11 C12 H12 124.9
C8 C12 H12 124.9
C9 C13 H13A 109.5
C9 C13 H13B 109.5
H13A C13 H13B 109.5
C9 C13 H13C 109.5
H13A C13 H13C 109.5
H13B C13 H13C 109.5
O2 C14 C10 122.78(13)
O2 C14 C15 111.09(14)
C10 C14 C15 126.13(14)
C14 C15 H15A 109.5
C14 C15 H15B 109.5
H15A C15 H15B 109.5
C14 C15 H15C 109.5
H15A C15 H15C 109.5
H15B C15 H15C 109.5
O3 C16 O4 120.19(12)
O3 C16 C11 126.05(13)
O4 C16 C11 113.76(12)
O4 C17 C18 107.36(12)
O4 C17 H17A 110.2
C18 C17 H17A 110.2
O4 C17 H17B 110.2
C18 C17 H17B 110.2
H17A C17 H17B 108.5
C17 C18 H18A 109.5
C17 C18 H18B 109.5
H18A C18 H18B 109.5
C17 C18 H18C 109.5
H18A C18 H18C 109.5
H18B C18 H18C 109.5
C14 O2 H2 112.1(13)
C16 O4 C17 117.19(11)

loop_
_geom_bond_atom_site_label_1
_geom_bond_atom_site_label_2
_geom_bond_distance
C1 C2 1.386(2)
C1 C6 1.394(2)
C1 C7 1.497(2)
C2 C3 1.376(3)
C2 H2A 0.9300
C3 C4 1.378(3)
C3 H3 0.9300
C4 C5 1.367(3)
C4 H4 0.9300
C5 C6 1.377(2)
C5 H5 0.9300
C6 H6 0.9300
C7 O1 1.2298(16)
C7 C8 1.4652(19)
C8 C9 1.3982(19)
C8 C12 1.4231(17)
C9 C10 1.4416(18)
C9 C13 1.4969(18)
C10 C14 1.387(2)
C10 C11 1.4712(18)
C11 C12 1.3640(19)
C11 C16 1.4461(17)
C12 H12 0.9300
C13 H13A 0.9600
C13 H13B 0.9600
C13 H13C 0.9600
C14 O2 1.3079(19)
C14 C15 1.496(2)
C15 H15A 0.9600
C15 H15B 0.9600
C15 H15C 0.9600
C16 O3 1.2364(17)
C16 O4 1.3289(17)
C17 O4 1.4516(16)
C17 C18 1.486(2)
C17 H17A 0.9700
C17 H17B 0.9700
C18 H18A 0.9600
C18 H18B 0.9600
C18 H18C 0.9600
O2 H2 0.948(15)

loop_
_geom_hbond_atom_site_label_D
_geom_hbond_atom_site_label_H
_geom_hbond_atom_site_label_A
_geom_hbond_distance_DH
_geom_hbond_distance_HA
_geom_hbond_distance_DA
_geom_hbond_angle_DHA
O2 H2 O3 0.948(15) 1.538(15) 2.4836(16) 175(2)

loop_
_geom_torsion_atom_site_label_1
_geom_torsion_atom_site_label_2
_geom_torsion_atom_site_label_3
_geom_torsion_atom_site_label_4
_geom_torsion
C6 C1 C2 C3 0.9(2)
C7 C1 C2 C3 178.05(14)
C1 C2 C3 C4 -2.2(3)
C2 C3 C4 C5 1.3(3)
C3 C4 C5 C6 0.8(3)
C4 C5 C6 C1 -2.1(2)
C2 C1 C6 C5 1.2(2)
C7 C1 C6 C5 -175.81(13)
C2 C1 C7 O1 -37.63(18)
C6 C1 C7 O1 139.39(14)
C2 C1 C7 C8 140.75(13)
C6 C1 C7 C8 -42.23(17)
O1 C7 C8 C9 -20.7(2)
C1 C7 C8 C9 161.04(12)
O1 C7 C8 C12 155.70(13)
C1 C7 C8 C12 -22.60(18)
C12 C8 C9 C10 0.52(13)
C7 C8 C9 C10 177.34(12)
C12 C8 C9 C13 175.98(11)
C7 C8 C9 C13 -7.2(2)
C8 C9 C10 C14 177.43(12)
C13 C9 C10 C14 2.2(2)
C8 C9 C10 C11 -0.92(13)
C13 C9 C10 C11 -176.12(12)
C14 C10 C11 C12 -177.33(13)
C9 C10 C11 C12 1.00(13)
C14 C10 C11 C16 3.4(2)
C9 C10 C11 C16 -178.29(12)
C16 C11 C12 C8 178.64(11)
C10 C11 C12 C8 -0.70(14)
C9 C8 C12 C11 0.13(14)
C7 C8 C12 C11 -176.83(12)
C9 C10 C14 O2 -176.14(12)
C11 C10 C14 O2 1.9(2)
C9 C10 C14 C15 4.0(2)
C11 C10 C14 C15 -177.99(13)
C12 C11 C16 O3 177.77(13)
C10 C11 C16 O3 -3.0(2)
C12 C11 C16 O4 -2.28(18)
C10 C11 C16 O4 176.91(12)
O3 C16 O4 C17 -2.80(19)
C11 C16 O4 C17 177.24(11)
C18 C17 O4 C16 -169.96(12)
